data_2312548
loop_
_publ_author_name
'Mandal, Uttam'
'Rizzoli, Corrado'
'Chakraborty, Bikash'
'Bandyopadhyay, Debasis'
'Mandal, Santanu'

_publ_section_title
;
 A novel one-dimensional thiocyanate-bridged cobalt(III) complex:
 synthesis, crystal structure characterization and Hirshfeld surface
 analysis.
;
_journal_coeditor_code VX3004
_journal_issue 8
_journal_name_full 'Acta crystallographica. Section C, Structural chemistry'
_journal_paper_doi 10.1107/S2053229624006375
_journal_volume 80
_journal_year 2024
_chemical_formula_iupac '[Co (S C N) (C13 H11 Br1 N1 O1 S1)2]'
_chemical_formula_moiety 'C27 H22 Br2 Co N3 O2 S3'
_chemical_formula_sum 'C27 H22 Br2 Co N3 O2 S3'
_chemical_formula_weight 735.40
_chemical_name_systematic
<i>catena</i>-Poly[[[4-bromo-2-((<i>Z</i>)-{[2-(thiophen-2-yl)ethyl]imino}methyl)phenolato-\k^2^<i>N</i>,<i>O</i>]cobalt(III)]-\m-thiocyanato-\k^2^<i>N</i>:<i>S</i>]
_space_group_crystal_system orthorhombic
_space_group_IT_number 29
_space_group_name_Hall 'P 2c -2ac'
_space_group_name_H-M_alt 'P c a 21'
_atom_sites_solution_hydrogens geom
_audit_creation_method SHELXL-2019/3
_cell_angle_alpha 90
_cell_angle_beta 90
_cell_angle_gamma 90
_cell_formula_units_Z 4
_cell_length_a 16.5337(9)
_cell_length_b 13.2578(7)
_cell_length_c 13.4575(7)
_cell_measurement_reflns_used 511
_cell_measurement_temperature 294(2)
_cell_measurement_theta_max 18.36
_cell_measurement_theta_min 4.03
_cell_volume 2949.9(3)
_computing_cell_refinement
;
SAINT (Bruker, 2016)
;
_computing_data_collection
;
APEX3 (Bruker, 2016)
;
_computing_data_reduction
;
SAINT (Bruker, 2016)
;
_computing_molecular_graphics
;
ORTEP-3 (Farrugia, 2012) and SCHAKAL (Keller, 1999)
;
_computing_publication_material
;
SHELXL2018 (Sheldrick, 2015<i>b</i>)
;
_computing_structure_refinement
;
SHELXL2018 (Sheldrick, 2015<i>b</i>)
;
_computing_structure_solution
;
SHELXT (Sheldrick, 2015<i>a</i>)
;
_diffrn_ambient_temperature 294(2)
_diffrn_measured_fraction_theta_full 0.993
_diffrn_measured_fraction_theta_max 0.993
_diffrn_measurement_device_type 'Bruker DUO VENTURE'
_diffrn_measurement_method '\f and \w scans'
_diffrn_radiation_type MoK\a
_diffrn_radiation_wavelength 0.71073
_diffrn_reflns_av_R_equivalents 0.0393
_diffrn_reflns_av_unetI/netI 0.0366
_diffrn_reflns_limit_h_max 19
_diffrn_reflns_limit_h_min -19
_diffrn_reflns_limit_k_max 15
_diffrn_reflns_limit_k_min -15
_diffrn_reflns_limit_l_max 16
_diffrn_reflns_limit_l_min -16
_diffrn_reflns_number 38170
_diffrn_reflns_theta_full 25.241
_diffrn_reflns_theta_max 25.241
_diffrn_reflns_theta_min 1.969
_exptl_absorpt_coefficient_mu 3.533
_exptl_absorpt_correction_T_max 0.745
_exptl_absorpt_correction_T_min 0.511
_exptl_absorpt_correction_type multi-scan
_exptl_absorpt_process_details
;
(SADABS; Bruker, 2016)
;
_exptl_crystal_colour black
_exptl_crystal_density_diffrn 1.656
_exptl_crystal_description plate
_exptl_crystal_F_000 1464
_exptl_crystal_size_max 0.250
_exptl_crystal_size_mid 0.210
_exptl_crystal_size_min 0.070
_refine_diff_density_max 0.368
_refine_diff_density_min -0.651
_refine_ls_abs_structure_details
;
Refined as an inversion twin
;
_refine_ls_abs_structure_Flack 0.019(12)
_refine_ls_extinction_method none
_refine_ls_goodness_of_fit_ref 1.060
_refine_ls_hydrogen_treatment constr
_refine_ls_matrix_type full
_refine_ls_number_parameters 357
_refine_ls_number_reflns 5236
_refine_ls_number_restraints 35
_refine_ls_restrained_S_all 1.061
_refine_ls_R_factor_all 0.0358
_refine_ls_R_factor_gt 0.0332
_refine_ls_shift/su_max 0.000
_refine_ls_shift/su_mean 0.000
_refine_ls_structure_factor_coef Fsqd
_refine_ls_weighting_details 'w=1/[\s^2^(Fo^2^)+(0.0645P)^2^+0.3519P] where P=(Fo^2^+2Fc^2^)/3'
_refine_ls_weighting_scheme calc
_refine_ls_wR_factor_gt 0.0940
_refine_ls_wR_factor_ref 0.0956
_reflns_number_gt 4887
_reflns_number_total 5236
_reflns_threshold_expression 'I > 2\s(I)'
_cod_data_source_file vx3004sup1.cif
_cod_data_source_block I
_cod_database_code 2312548
_shelx_space_group_comment
;
The symmetry employed for this shelxl refinement is uniquely defined
by the following loop, which should always be used as a source of
symmetry information in preference to the above space-group names.
They are only intended as comments.
;
_shelx_estimated_absorpt_t_min 0.472
_shelx_estimated_absorpt_t_max 0.790

loop_
_space_group_symop_operation_xyz
'x, y, z'
'-x, -y, z+1/2'
'x+1/2, -y, z'
'-x+1/2, y, z+1/2'

loop_
_atom_site_type_symbol
_atom_site_label
_atom_site_fract_x
_atom_site_fract_y
_atom_site_fract_z
_atom_site_U_iso_or_equiv
_atom_site_adp_type
_atom_site_calc_flag
_atom_site_occupancy
_atom_site_disorder_assembly
_atom_site_disorder_group
Br Br1 0.55187(4) 0.07467(5) 0.66869(6) 0.0667(2) Uani d 1 . .
Br Br2 0.01241(5) 0.86507(5) 0.35974(7) 0.0764(2) Uani d 1 . .
Co Co1 0.23708(4) 0.46306(5) 0.61983(6) 0.04410(19) Uani d 1 . .
S S1A 0.1346(4) 0.0811(4) 0.4033(5) 0.0818(17) Uani d 0.508(10) A 1
C C10A 0.1724(4) 0.1989(4) 0.4120(4) 0.0545(14) Uani d 0.508(10) A 1
C C11A 0.2508(13) 0.203(2) 0.374(2) 0.0642(14) Uani d 0.508(10) A 1
H H11A 0.282721 0.260140 0.370529 0.077 Uiso calc 0.508(10) A 1
C C12A 0.275(2) 0.102(3) 0.342(4) 0.085(5) Uani d 0.508(10) A 1
H H12A 0.325667 0.088191 0.314214 0.102 Uiso calc 0.508(10) A 1
C C13A 0.218(2) 0.032(2) 0.355(3) 0.083(7) Uani d 0.508(10) A 1
H H13A 0.224001 -0.036209 0.338754 0.099 Uiso calc 0.508(10) A 1
S S1B 0.2707(3) 0.2109(5) 0.3738(5) 0.0642(14) Uani d 0.492(10) A 2
C C10B 0.1724(4) 0.1989(4) 0.4120(4) 0.0545(14) Uani d 0.492(10) A 2
C C11B 0.1449(17) 0.1025(16) 0.384(2) 0.0818(17) Uani d 0.492(10) A 2
H H11B 0.093368 0.077546 0.396529 0.098 Uiso calc 0.492(10) A 2
C C12B 0.208(2) 0.047(2) 0.333(3) 0.083(7) Uani d 0.492(10) A 2
H H12B 0.200919 -0.017372 0.307899 0.099 Uiso calc 0.492(10) A 2
C C13B 0.278(2) 0.098(3) 0.324(4) 0.085(5) Uani d 0.492(10) A 2
H H13B 0.324532 0.072173 0.293535 0.102 Uiso calc 0.492(10) A 2
S S2 0.4193(2) 0.85630(18) 0.5991(2) 0.1086(9) Uani d 1 . .
S S3 0.36270(8) 0.48549(13) 0.28652(10) 0.0490(3) Uani d 1 . .
O O1 0.3295(2) 0.4323(3) 0.6924(3) 0.0458(8) Uani d 1 . .
O O2 0.1368(2) 0.4934(3) 0.5636(3) 0.0450(8) Uani d 1 . .
N N1 0.2125(2) 0.3127(3) 0.6065(3) 0.0401(9) Uani d 1 . .
N N2 0.2599(2) 0.6140(3) 0.6404(3) 0.0380(9) Uani d 1 . .
N N3 0.2977(3) 0.4627(4) 0.4756(4) 0.0577(13) Uani d 1 . .
C C1 0.3770(3) 0.3521(4) 0.6830(4) 0.0380(10) Uani d 1 . .
C C2 0.4580(3) 0.3609(4) 0.7138(4) 0.0440(11) Uani d 1 . .
H H2 0.477137 0.422354 0.737428 0.053 Uiso calc 1 . .
C C3 0.5093(3) 0.2787(4) 0.7091(4) 0.0457(12) Uani d 1 . .
H H3 0.562946 0.284761 0.729091 0.055 Uiso calc 1 . .
C C4 0.4804(3) 0.1874(4) 0.6744(4) 0.0470(11) Uani d 1 . .
C C5 0.4019(3) 0.1767(4) 0.6439(4) 0.0467(12) Uani d 1 . .
H H5 0.383339 0.114693 0.621040 0.056 Uiso calc 1 . .
C C6 0.3503(3) 0.2592(4) 0.6472(3) 0.0405(11) Uani d 1 . .
C C7 0.2660(3) 0.2434(4) 0.6187(4) 0.0422(10) Uani d 1 . .
H H7 0.249574 0.177126 0.608361 0.051 Uiso calc 1 . .
C C8 0.1317(3) 0.2788(5) 0.5752(4) 0.0488(13) Uani d 1 . .
H H8A 0.090957 0.323264 0.602955 0.059 Uiso calc 1 . .
H H8B 0.121859 0.211250 0.600127 0.059 Uiso calc 1 . .
C C9 0.1255(3) 0.2791(5) 0.4602(4) 0.0538(14) Uani d 1 . .
H H9A 0.069143 0.271940 0.441488 0.065 Uiso calc 1 A 1
H H9B 0.144141 0.343855 0.435571 0.065 Uiso calc 1 A 1
C C14 0.1135(3) 0.5774(4) 0.5181(4) 0.0381(10) Uani d 1 . .
C C15 0.0423(3) 0.5726(4) 0.4600(4) 0.0500(13) Uani d 1 . .
H H15 0.015054 0.511740 0.452554 0.060 Uiso calc 1 . .
C C16 0.0136(3) 0.6582(5) 0.4147(5) 0.0529(13) Uani d 1 . .
H H16 -0.033422 0.655192 0.376839 0.063 Uiso calc 1 . .
C C17 0.0543(3) 0.7492(5) 0.4249(4) 0.0493(13) Uani d 1 . .
C C18 0.1228(3) 0.7555(4) 0.4797(4) 0.0454(11) Uani d 1 . .
H H18 0.149634 0.816870 0.485418 0.054 Uiso calc 1 . .
C C19 0.1536(3) 0.6696(4) 0.5282(4) 0.0400(10) Uani d 1 . .
C C20 0.2208(3) 0.6831(4) 0.5948(4) 0.0394(11) Uani d 1 . .
H H20 0.237569 0.749152 0.605786 0.047 Uiso calc 1 . .
C C21 0.3267(3) 0.6465(4) 0.7052(4) 0.0465(12) Uani d 1 . .
H H21A 0.332972 0.598757 0.759303 0.056 Uiso calc 1 . .
H H21B 0.314115 0.711868 0.733624 0.056 Uiso calc 1 . .
C C22 0.4056(3) 0.6533(5) 0.6469(5) 0.0545(14) Uani d 1 . .
H H22A 0.449655 0.666832 0.692650 0.065 Uiso calc 1 . .
H H22B 0.416165 0.588816 0.615403 0.065 Uiso calc 1 . .
C C23 0.4041(3) 0.7335(4) 0.5693(5) 0.0563(14) Uani d 1 . .
C C24 0.3834(3) 0.7201(4) 0.4648(4) 0.0492(13) Uani d 1 . .
H H24 0.373618 0.659691 0.431828 0.059 Uiso calc 1 . .
C C25 0.3814(6) 0.8211(7) 0.4231(6) 0.093(3) Uani d 1 . .
H H25 0.368619 0.832619 0.356811 0.112 Uiso calc 1 . .
C C26 0.3988(8) 0.8954(6) 0.4843(8) 0.110(4) Uani d 1 . .
H H26 0.399461 0.962840 0.465323 0.131 Uiso calc 1 . .
C C27 0.3222(3) 0.4714(4) 0.3964(4) 0.0403(11) Uani d 1 . .

loop_
_atom_site_aniso_label
_atom_site_aniso_U_11
_atom_site_aniso_U_22
_atom_site_aniso_U_33
_atom_site_aniso_U_12
_atom_site_aniso_U_13
_atom_site_aniso_U_23
Br1 0.0652(4) 0.0524(3) 0.0825(4) 0.0116(3) -0.0085(3) -0.0013(3)
Br2 0.0716(5) 0.0571(4) 0.1004(5) 0.0047(3) -0.0297(4) 0.0145(4)
Co1 0.0413(4) 0.0484(4) 0.0426(3) -0.0082(3) -0.0047(3) 0.0006(3)
S1A 0.091(3) 0.048(3) 0.107(4) -0.0199(19) 0.000(2) -0.006(2)
C10A 0.057(3) 0.057(3) 0.049(3) -0.011(3) -0.018(3) 0.000(3)
C11A 0.064(3) 0.068(2) 0.0604(16) -0.013(2) -0.001(2) -0.0059(15)
C12A 0.071(5) 0.114(7) 0.070(15) 0.018(5) 0.001(6) -0.007(6)
C13A 0.114(10) 0.049(8) 0.084(16) 0.010(7) -0.029(11) 0.002(10)
S1B 0.064(3) 0.068(2) 0.0604(16) -0.013(2) -0.001(2) -0.0059(15)
C10B 0.057(3) 0.057(3) 0.049(3) -0.011(3) -0.018(3) 0.000(3)
C11B 0.091(3) 0.048(3) 0.107(4) -0.0199(19) 0.000(2) -0.006(2)
C12B 0.114(10) 0.049(8) 0.084(16) 0.010(7) -0.029(11) 0.002(10)
C13B 0.071(5) 0.114(7) 0.070(15) 0.018(5) 0.001(6) -0.007(6)
S2 0.153(2) 0.0650(12) 0.1078(18) -0.0386(14) -0.0157(17) -0.0019(11)
S3 0.0380(6) 0.0734(9) 0.0356(6) -0.0066(6) -0.0027(5) 0.0105(6)
O1 0.0396(18) 0.0472(18) 0.051(2) -0.0016(15) -0.0096(15) -0.0080(16)
O2 0.0389(18) 0.049(2) 0.0470(18) -0.0137(15) -0.0115(16) 0.0065(17)
N1 0.0379(19) 0.049(2) 0.034(2) -0.0136(18) -0.0052(18) 0.0021(17)
N2 0.0336(19) 0.046(2) 0.034(2) -0.0091(17) 0.0010(16) -0.0037(17)
N3 0.069(3) 0.065(3) 0.039(3) -0.017(3) 0.017(2) -0.001(2)
C1 0.035(2) 0.047(2) 0.032(2) -0.0050(19) -0.0024(19) 0.002(2)
C2 0.043(3) 0.044(3) 0.045(3) -0.008(2) -0.004(2) 0.001(2)
C3 0.035(2) 0.059(3) 0.044(3) -0.002(2) -0.005(2) 0.004(2)
C4 0.044(3) 0.051(3) 0.046(3) 0.003(2) -0.002(3) 0.003(2)
C5 0.051(3) 0.043(3) 0.046(3) -0.006(2) -0.003(2) -0.001(2)
C6 0.037(2) 0.046(3) 0.038(3) -0.005(2) -0.0006(19) 0.002(2)
C7 0.043(3) 0.046(3) 0.037(2) -0.012(2) -0.005(2) -0.002(2)
C8 0.035(2) 0.057(3) 0.054(3) -0.018(2) -0.005(2) -0.001(3)
C9 0.046(3) 0.056(3) 0.059(3) -0.005(2) -0.022(3) -0.004(3)
C14 0.035(2) 0.043(3) 0.036(2) -0.0039(19) 0.000(2) -0.004(2)
C15 0.041(3) 0.056(3) 0.053(3) -0.010(2) -0.011(2) 0.003(3)
C16 0.042(3) 0.061(3) 0.055(3) -0.003(2) -0.014(3) 0.006(3)
C17 0.047(3) 0.050(3) 0.051(3) 0.000(2) -0.005(2) 0.005(2)
C18 0.045(3) 0.040(2) 0.051(3) -0.003(2) -0.002(2) -0.001(2)
C19 0.034(2) 0.050(3) 0.036(2) -0.006(2) 0.001(2) -0.001(2)
C20 0.037(2) 0.042(3) 0.040(3) -0.009(2) 0.001(2) -0.003(2)
C21 0.046(3) 0.050(3) 0.043(3) -0.016(2) -0.015(2) 0.000(2)
C22 0.038(3) 0.056(3) 0.070(4) -0.010(2) -0.014(3) 0.002(3)
C23 0.044(3) 0.047(3) 0.078(4) -0.011(2) 0.004(3) 0.001(3)
C24 0.057(3) 0.039(3) 0.052(3) -0.009(2) 0.012(3) 0.007(2)
C25 0.129(8) 0.088(6) 0.064(5) 0.005(5) 0.017(5) 0.017(4)
C26 0.181(11) 0.045(4) 0.103(7) -0.019(5) 0.022(7) 0.008(5)
C27 0.031(2) 0.042(3) 0.048(3) -0.0046(19) -0.003(2) 0.001(2)

loop_
_atom_type_symbol
_atom_type_description
_atom_type_scat_dispersion_real
_atom_type_scat_dispersion_imag
_atom_type_scat_source
C C 0.0033 0.0016 'International Tables Vol C Tables 4.2.6.8 and 6.1.1.4'
H H 0.0000 0.0000 'International Tables Vol C Tables 4.2.6.8 and 6.1.1.4'
Br Br -0.2901 2.4595 'International Tables Vol C Tables 4.2.6.8 and 6.1.1.4'
Co Co 0.3494 0.9721 'International Tables Vol C Tables 4.2.6.8 and 6.1.1.4'
N N 0.0061 0.0033 'International Tables Vol C Tables 4.2.6.8 and 6.1.1.4'
O O 0.0106 0.0060 'International Tables Vol C Tables 4.2.6.8 and 6.1.1.4'
S S 0.1246 0.1234 'International Tables Vol C Tables 4.2.6.8 and 6.1.1.4'

loop_
_geom_angle_atom_site_label_1
_geom_angle_atom_site_label_2
_geom_angle_atom_site_label_3
_geom_angle_site_symmetry_1
_geom_angle_site_symmetry_3
_geom_angle
_geom_angle_publ_flag
O1 Co1 N1 . . 89.74(16) yes
O1 Co1 N2 . . 89.54(16) yes
O2 Co1 N2 . . 90.44(16) yes
O2 Co1 N1 . . 89.90(16) yes
O1 Co1 O2 . . 172.12(17) yes
N3 Co1 S3 . 4_555 169.20(14) yes
N1 Co1 N2 . . 177.19(16) yes
N1 Co1 S3 . 4_555 93.23(11) yes
O1 Co1 N3 . . 95.1(2) yes
O1 Co1 S3 . 4_555 94.97(12) yes
O2 Co1 N3 . . 92.7(2) yes
N2 Co1 S3 . 4_555 84.08(11) yes
N1 Co1 N3 . . 90.63(18) yes
O2 Co1 S3 . 4_555 77.21(12) yes
C27 N3 Co1 . . 171.2(5) yes
N3 C27 S3 . . 176.4(5) yes
N2 Co1 N3 . . 92.14(18) ?
C13A S1A C10A . . 95.0(12) ?
C11A C10A C9 . . 128.9(12) ?
C11A C10A S1A . . 110.6(12) ?
C9 C10A S1A . . 120.4(5) ?
C10A C11A C12A . . 109.7(19) ?
C10A C11A H11A . . 125.2 ?
C12A C11A H11A . . 125.2 ?
C13A C12A C11A . . 114(2) ?
C13A C12A H12A . . 123.2 ?
C11A C12A H12A . . 123.2 ?
C12A C13A S1A . . 111(2) ?
C12A C13A H13A . . 124.4 ?
S1A C13A H13A . . 124.4 ?
C13B S1B C10B . . 96.3(12) ?
C11B C10B C9 . . 127.3(12) ?
C11B C10B S1B . . 108.1(12) ?
C9 C10B S1B . . 124.6(5) ?
C10B C11B C12B . . 110.5(19) ?
C10B C11B H11B . . 124.7 ?
C12B C11B H11B . . 124.7 ?
C13B C12B C11B . . 115(3) ?
C13B C12B H12B . . 122.7 ?
C11B C12B H12B . . 122.7 ?
C12B C13B S1B . . 110(2) ?
C12B C13B H13B . . 124.8 ?
S1B C13B H13B . . 124.8 ?
C26 S2 C23 . . 92.8(4) ?
C1 O1 Co1 . . 127.7(3) ?
C14 O2 Co1 . . 128.7(3) ?
C7 N1 C8 . . 116.3(5) ?
C7 N1 Co1 . . 123.3(3) ?
C8 N1 Co1 . . 120.2(4) ?
C20 N2 C21 . . 117.0(4) ?
C20 N2 Co1 . . 122.7(3) ?
C21 N2 Co1 . . 120.2(3) ?
O1 C1 C6 . . 123.6(4) ?
O1 C1 C2 . . 118.0(4) ?
C6 C1 C2 . . 118.5(5) ?
C3 C2 C1 . . 120.4(5) ?
C3 C2 H2 . . 119.8 ?
C1 C2 H2 . . 119.8 ?
C4 C3 C2 . . 119.6(5) ?
C4 C3 H3 . . 120.2 ?
C2 C3 H3 . . 120.2 ?
C5 C4 C3 . . 121.3(5) ?
C5 C4 Br1 . . 119.6(4) ?
C3 C4 Br1 . . 119.1(4) ?
C4 C5 C6 . . 119.5(5) ?
C4 C5 H5 . . 120.3 ?
C6 C5 H5 . . 120.3 ?
C5 C6 C1 . . 120.8(4) ?
C5 C6 C7 . . 117.7(5) ?
C1 C6 C7 . . 121.4(5) ?
N1 C7 C6 . . 126.0(5) ?
N1 C7 H7 . . 117.0 ?
C6 C7 H7 . . 117.0 ?
N1 C8 C9 . . 110.1(4) ?
N1 C8 H8A . . 109.6 ?
C9 C8 H8A . . 109.6 ?
N1 C8 H8B . . 109.6 ?
C9 C8 H8B . . 109.6 ?
H8A C8 H8B . . 108.1 ?
C10B C9 C8 . . 113.8(5) ?
C10A C9 C8 . . 113.8(5) ?
C10A C9 H9A . . 108.8 ?
C8 C9 H9A . . 108.8 ?
C10A C9 H9B . . 108.8 ?
C8 C9 H9B . . 108.8 ?
H9A C9 H9B . . 107.7 ?
O2 C14 C19 . . 123.5(5) ?
O2 C14 C15 . . 117.3(4) ?
C19 C14 C15 . . 119.2(5) ?
C16 C15 C14 . . 119.8(5) ?
C16 C15 H15 . . 120.1 ?
C14 C15 H15 . . 120.1 ?
C15 C16 C17 . . 120.4(5) ?
C15 C16 H16 . . 119.8 ?
C17 C16 H16 . . 119.8 ?
C18 C17 C16 . . 120.9(5) ?
C18 C17 Br2 . . 120.4(4) ?
C16 C17 Br2 . . 118.7(4) ?
C17 C18 C19 . . 120.3(5) ?
C17 C18 H18 . . 119.8 ?
C19 C18 H18 . . 119.8 ?
C14 C19 C18 . . 119.4(5) ?
C14 C19 C20 . . 122.4(5) ?
C18 C19 C20 . . 117.8(5) ?
N2 C20 C19 . . 126.9(5) ?
N2 C20 H20 . . 116.6 ?
C19 C20 H20 . . 116.6 ?
N2 C21 C22 . . 110.8(4) ?
N2 C21 H21A . . 109.5 ?
C22 C21 H21A . . 109.5 ?
N2 C21 H21B . . 109.5 ?
C22 C21 H21B . . 109.5 ?
H21A C21 H21B . . 108.1 ?
C23 C22 C21 . . 112.8(5) ?
C23 C22 H22A . . 109.0 ?
C21 C22 H22A . . 109.0 ?
C23 C22 H22B . . 109.0 ?
C21 C22 H22B . . 109.0 ?
H22A C22 H22B . . 107.8 ?
C24 C23 C22 . . 126.4(5) ?
C24 C23 S2 . . 112.3(5) ?
C22 C23 S2 . . 121.1(5) ?
C25 C24 C23 . . 105.4(6) ?
C25 C24 H24 . . 127.3 ?
C23 C24 H24 . . 127.3 ?
C26 C25 C24 . . 116.4(8) ?
C26 C25 H25 . . 121.8 ?
C24 C25 H25 . . 121.8 ?
C25 C26 S2 . . 113.1(7) ?
C25 C26 H26 . . 123.5 ?
S2 C26 H26 . . 123.5 ?

loop_
_geom_bond_atom_site_label_1
_geom_bond_atom_site_label_2
_geom_bond_site_symmetry_2
_geom_bond_distance
_geom_bond_publ_flag
Co1 O1 . 1.858(4) yes
Co1 O2 . 1.866(4) yes
Co1 N1 . 2.043(4) yes
Co1 N2 . 2.055(4) yes
Co1 N3 . 2.184(5) yes
Co1 S3 4_555 2.800(2) yes
Br1 C4 . 1.907(5) ?
Br2 C17 . 1.900(6) ?
S1A C13A . 1.66(2) ?
S1A C10A . 1.687(7) ?
C10A C11A . 1.39(2) ?
C10A C9 . 1.467(9) ?
C11A C12A . 1.46(2) ?
C11A H11A . 0.9300 ?
C12A C13A . 1.343(19) ?
C12A H12A . 0.9300 ?
C13A H13A . 0.9300 ?
S1B C13B . 1.65(2) ?
S1B C10B . 1.711(7) ?
C10B C11B . 1.41(2) ?
C10B C9 . 1.467(9) ?
C11B C12B . 1.45(3) ?
C11B H11B . 0.9300 ?
C12B C13B . 1.339(19) ?
C12B H12B . 0.9300 ?
C13B H13B . 0.9300 ?
S2 C26 . 1.665(11) ?
S2 C23 . 1.696(6) ?
S3 C27 . 1.633(5) ?
O1 C1 . 1.328(6) ?
O2 C14 . 1.328(6) ?
N1 C7 . 1.286(7) ?
N1 C8 . 1.471(6) ?
N2 C20 . 1.279(7) ?
N2 C21 . 1.472(6) ?
N3 C27 . 1.147(7) ?
C1 C6 . 1.394(7) ?
C1 C2 . 1.407(7) ?
C2 C3 . 1.383(8) ?
C2 H2 . 0.9300 ?
C3 C4 . 1.382(8) ?
C3 H3 . 0.9300 ?
C4 C5 . 1.369(8) ?
C5 C6 . 1.389(8) ?
C5 H5 . 0.9300 ?
C6 C7 . 1.460(7) ?
C7 H7 . 0.9300 ?
C8 C9 . 1.552(9) ?
C8 H8A . 0.9700 ?
C8 H8B . 0.9700 ?
C9 H9A . 0.9700 ?
C9 H9B . 0.9700 ?
C14 C19 . 1.396(7) ?
C14 C15 . 1.415(7) ?
C15 C16 . 1.373(8) ?
C15 H15 . 0.9300 ?
C16 C17 . 1.388(9) ?
C16 H16 . 0.9300 ?
C17 C18 . 1.355(8) ?
C18 C19 . 1.407(8) ?
C18 H18 . 0.9300 ?
C19 C20 . 1.439(7) ?
C20 H20 . 0.9300 ?
C21 C22 . 1.525(8) ?
C21 H21A . 0.9700 ?
C21 H21B . 0.9700 ?
C22 C23 . 1.490(9) ?
C22 H22A . 0.9700 ?
C22 H22B . 0.9700 ?
C23 C24 . 1.458(9) ?
C24 C25 . 1.452(10) ?
C24 H24 . 0.9300 ?
C25 C26 . 1.315(13) ?
C25 H25 . 0.9300 ?
C26 H26 . 0.9300 ?

_cod_database_fobs_code 2312548
